data_7207304
loop_
_publ_author_name
'Henke, Sebastian'
'Schneemann, Andreas'
'Kapoor, Shobhna'
'Winter, Roland'
'Fischer, Roland A.'

_publ_section_title
;
 Zinc-1,4-benzenedicarboxylate-bipyridine frameworks -- linker
 functionalization impacts network topology during solvothermal synthesis
;
_journal_issue 3
_journal_name_full 'Journal of Materials Chemistry'
_journal_page_first 909
_journal_paper_doi 10.1039/c1jm14791a
_journal_volume 22
_journal_year 2012
_chemical_formula_moiety 'C15 H12 N O6 Zn'
_chemical_formula_sum 'C15 H12 N O6 Zn'
_chemical_formula_weight 367.65
_chemical_name_systematic
;
?
;
_space_group_IT_number 12
_symmetry_cell_setting monoclinic
_symmetry_space_group_name_Hall '-C 2y'
_symmetry_space_group_name_H-M 'C 1 2/m 1'
_atom_sites_solution_hydrogens geom
_atom_sites_solution_primary direct
_atom_sites_solution_secondary difmap
_audit_creation_method SHELXL-97
_cell_angle_alpha 90.00
_cell_angle_beta 123.97(10)
_cell_angle_gamma 90.00
_cell_formula_units_Z 4
_cell_length_a 11.78(2)
_cell_length_b 18.24(3)
_cell_length_c 8.280(7)
_cell_measurement_reflns_used 440
_cell_measurement_temperature 106.7
_cell_measurement_theta_max 29.0495
_cell_measurement_theta_min 2.9605
_cell_volume 1475(4)
_computing_cell_refinement 'CrysAlisPro, Oxford Diffraction Ltd.'
_computing_data_collection 'CrysAlisPro, Oxford Diffraction Ltd.'
_computing_data_reduction 'CrysAlisPro, Oxford Diffraction Ltd.'
_computing_structure_refinement 'SHELXL-97 (Sheldrick, 1997)'
_computing_structure_solution 'SHELXS-97 (Sheldrick, 1990)'
_diffrn_ambient_temperature 106.7
_diffrn_detector_area_resol_mean 8.4171
_diffrn_measured_fraction_theta_full 0.990
_diffrn_measured_fraction_theta_max 0.990
_diffrn_measurement_device_type 'Xcalibur, Sapphire2, large Be window'
_diffrn_measurement_method '\w scans'
_diffrn_radiation_monochromator graphite
_diffrn_radiation_source 'Enhance (Mo) X-ray Source'
_diffrn_radiation_type MoK\a
_diffrn_radiation_wavelength 0.71073
_diffrn_reflns_av_R_equivalents 0.1981
_diffrn_reflns_av_sigmaI/netI 0.2414
_diffrn_reflns_limit_h_max 14
_diffrn_reflns_limit_h_min -15
_diffrn_reflns_limit_k_max 23
_diffrn_reflns_limit_k_min -23
_diffrn_reflns_limit_l_max 8
_diffrn_reflns_limit_l_min -10
_diffrn_reflns_number 5907
_diffrn_reflns_theta_full 27.49
_diffrn_reflns_theta_max 27.49
_diffrn_reflns_theta_min 2.97
_exptl_absorpt_coefficient_mu 1.696
_exptl_absorpt_correction_T_max 1.00000
_exptl_absorpt_correction_T_min 0.86738
_exptl_absorpt_correction_type multi-scan
_exptl_crystal_colour colorless
_exptl_crystal_density_diffrn 1.655
_exptl_crystal_density_method 'not measured'
_exptl_crystal_description prism
_exptl_crystal_F_000 748
_exptl_crystal_size_max 0.10
_exptl_crystal_size_mid 0.06
_exptl_crystal_size_min 0.03
_refine_diff_density_max 1.302
_refine_diff_density_min -0.852
_refine_diff_density_rms 0.155
_refine_ls_extinction_method none
_refine_ls_goodness_of_fit_ref 1.029
_refine_ls_hydrogen_treatment constr
_refine_ls_matrix_type full
_refine_ls_number_parameters 163
_refine_ls_number_reflns 1724
_refine_ls_number_restraints 48
_refine_ls_restrained_S_all 1.018
_refine_ls_R_factor_all 0.1803
_refine_ls_R_factor_gt 0.0906
_refine_ls_shift/su_max 0.000
_refine_ls_shift/su_mean 0.000
_refine_ls_structure_factor_coef Fsqd
_refine_ls_weighting_details 'calc w=1/[\s^2^(Fo^2^)+(0.0539P)^2^+0.0000P] where P=(Fo^2^+2Fc^2^)/3'
_refine_ls_weighting_scheme calc
_refine_ls_wR_factor_gt 0.1535
_refine_ls_wR_factor_ref 0.1903
_reflns_number_gt 953
_reflns_number_total 1724
_reflns_threshold_expression >2sigma(I)
_cod_data_source_file c1jm14791a.txt
_cod_data_source_block 2,5-DM-BMOF
_cod_original_sg_symbol_H-M C2/m
_cod_database_code 7207304

loop_
_symmetry_equiv_pos_as_xyz
'x, y, z'
'-x, y, -z'
'x+1/2, y+1/2, z'
'-x+1/2, y+1/2, -z'
'-x, -y, -z'
'x, -y, z'
'-x+1/2, -y+1/2, -z'
'x+1/2, -y+1/2, z'

loop_
_atom_site_label
_atom_site_type_symbol
_atom_site_fract_x
_atom_site_fract_y
_atom_site_fract_z
_atom_site_U_iso_or_equiv
_atom_site_adp_type
_atom_site_occupancy
_atom_site_symmetry_multiplicity
_atom_site_calc_flag
_atom_site_refinement_flags
_atom_site_disorder_assembly
_atom_site_disorder_group
Zn1 Zn 0.07934(14) 0.0000 0.71480(18) 0.0183(4) Uani 1 2 d S . .
O1 O 0.1665(5) 0.0781(3) 0.6370(8) 0.0303(14) Uani 1 1 d . . .
O2 O 0.0484(5) 0.0811(3) 0.3103(7) 0.0268(13) Uani 1 1 d . . .
N1 N 0.2289(9) 0.0000 1.0022(12) 0.022(2) Uani 1 2 d S . .
C1 C 0.1332(8) 0.1080(4) 0.4791(11) 0.0215(18) Uani 1 1 d . . .
C2 C 0.1966(8) 0.1801(4) 0.4918(10) 0.0201(18) Uani 1 1 d . . .
C11 C 0.4423(12) 0.0000 1.3942(14) 0.030(3) Uani 1 2 d S . .
C13 C 0.3545(16) 0.0282(7) 1.058(2) 0.022(4) Uani 0.50 1 d PU . .
H13 H 0.3657 0.0477 0.9610 0.026 Uiso 0.50 1 calc PR . .
C12 C 0.4651(15) 0.0289(7) 1.2512(19) 0.018(4) Uani 0.50 1 d PU . .
H12 H 0.5519 0.0475 1.2883 0.021 Uiso 0.50 1 calc PR . .
C9 C 0.2124(14) 0.0177(8) 1.1424(19) 0.021(5) Uani 0.50 1 d PU . .
H9 H 0.1238 0.0323 1.1065 0.025 Uiso 0.50 1 calc PR . .
C10 C 0.3150(14) 0.0164(7) 1.3358(18) 0.018(4) Uani 0.50 1 d PU . .
H10 H 0.2951 0.0274 1.4297 0.022 Uiso 0.50 1 calc PR . .
C7 C 0.3354(17) 0.1981(8) 0.638(2) 0.025(4) Uani 0.50 1 d PU . 1
C6 C 0.1218(16) 0.2315(8) 0.357(2) 0.023(4) Uani 0.50 1 d PU . 1
H6 H 0.0328 0.2182 0.2510 0.028 Uiso 0.50 1 calc PR . 1
O3 O 0.4165(11) 0.1447(5) 0.7763(15) 0.031(3) Uani 0.50 1 d P A 1
C8 C 0.5561(16) 0.1640(8) 0.919(2) 0.034(5) Uani 0.50 1 d P A 1
H8C H 0.6030 0.1225 1.0069 0.051 Uiso 0.50 1 calc PR A 1
H8B H 0.5591 0.2065 0.9934 0.051 Uiso 0.50 1 calc PR A 1
H8A H 0.6018 0.1762 0.8531 0.051 Uiso 0.50 1 calc PR A 1
O4 O 0.1518(11) 0.2173(6) 0.7295(15) 0.032(3) Uani 0.50 1 d P . 2
C5 C 0.1385(19) 0.2756(9) 0.832(2) 0.037(5) Uani 0.50 1 d P . 2
H5C H 0.1015 0.2566 0.9040 0.056 Uiso 0.50 1 calc PR . 2
H5B H 0.0764 0.3128 0.7388 0.056 Uiso 0.50 1 calc PR . 2
H5A H 0.2285 0.2976 0.9230 0.056 Uiso 0.50 1 calc PR . 2
C4 C 0.2026(15) 0.2346(7) 0.615(2) 0.016(3) Uani 0.50 1 d PU . 2
C3 C 0.2385(15) 0.1981(8) 0.373(2) 0.020(3) Uani 0.50 1 d PU . 2
H3 H 0.2270 0.1634 0.2791 0.024 Uiso 0.50 1 calc PR . 2

loop_
_atom_site_aniso_label
_atom_site_aniso_U_11
_atom_site_aniso_U_22
_atom_site_aniso_U_33
_atom_site_aniso_U_23
_atom_site_aniso_U_13
_atom_site_aniso_U_12
Zn1 0.0163(7) 0.0236(7) 0.0077(6) 0.000 0.0024(5) 0.000
O1 0.021(3) 0.027(3) 0.036(3) 0.010(3) 0.012(3) -0.003(2)
O2 0.030(3) 0.028(3) 0.020(3) -0.005(2) 0.012(3) -0.004(2)
N1 0.018(5) 0.032(5) 0.014(5) 0.000 0.007(4) 0.000
C1 0.022(4) 0.022(4) 0.023(4) 0.004(3) 0.014(4) 0.007(3)
C2 0.018(4) 0.027(4) 0.008(4) -0.001(3) 0.004(3) -0.007(3)
C11 0.017(7) 0.057(8) 0.008(6) 0.000 0.001(5) 0.000
C13 0.026(7) 0.021(7) 0.011(6) 0.003(5) 0.006(6) 0.002(5)
C12 0.014(6) 0.029(7) 0.014(6) -0.005(5) 0.011(5) -0.004(5)
C9 0.011(6) 0.033(10) 0.020(6) 0.001(5) 0.009(5) 0.001(5)
C10 0.021(6) 0.021(10) 0.014(6) -0.005(5) 0.011(5) 0.004(5)
C7 0.029(7) 0.021(7) 0.018(6) 0.014(6) 0.010(6) 0.002(6)
C6 0.017(7) 0.033(7) 0.028(7) -0.004(6) 0.018(6) 0.000(6)
O3 0.011(5) 0.036(6) 0.022(6) 0.005(5) -0.006(5) -0.006(5)
C8 0.024(10) 0.026(9) 0.028(9) -0.008(7) 0.001(8) 0.004(7)
O4 0.027(7) 0.038(7) 0.032(7) -0.001(5) 0.016(6) 0.002(5)
C5 0.047(13) 0.046(11) 0.031(10) 0.000(9) 0.030(10) -0.005(9)
C4 0.021(7) 0.021(6) 0.014(6) -0.001(5) 0.015(5) -0.002(5)
C3 0.023(7) 0.014(6) 0.018(6) 0.001(5) 0.007(5) -0.006(5)

loop_
_atom_type_symbol
_atom_type_description
_atom_type_scat_dispersion_real
_atom_type_scat_dispersion_imag
_atom_type_scat_source
C C 0.0033 0.0016 'International Tables Vol C Tables 4.2.6.8 and 6.1.1.4'
H H 0.0000 0.0000 'International Tables Vol C Tables 4.2.6.8 and 6.1.1.4'
N N 0.0061 0.0033 'International Tables Vol C Tables 4.2.6.8 and 6.1.1.4'
O O 0.0106 0.0060 'International Tables Vol C Tables 4.2.6.8 and 6.1.1.4'
Zn Zn 0.2839 1.4301 'International Tables Vol C Tables 4.2.6.8 and 6.1.1.4'

loop_
_geom_angle_atom_site_label_1
_geom_angle_atom_site_label_2
_geom_angle_atom_site_label_3
_geom_angle
_geom_angle_site_symmetry_1
_geom_angle_site_symmetry_3
N1 Zn1 O2 103.2(2) . 5_556
N1 Zn1 O2 103.2(2) . 2_556
O2 Zn1 O2 93.2(3) 5_556 2_556
N1 Zn1 O1 96.3(3) . .
O2 Zn1 O1 160.1(2) 5_556 .
O2 Zn1 O1 86.2(2) 2_556 .
N1 Zn1 O1 96.3(3) . 6
O2 Zn1 O1 86.2(2) 5_556 6
O2 Zn1 O1 160.1(2) 2_556 6
O1 Zn1 O1 87.6(3) . 6
N1 Zn1 Zn1 165.3(3) . 5_556
O2 Zn1 Zn1 86.71(17) 5_556 5_556
O2 Zn1 Zn1 86.71(17) 2_556 5_556
O1 Zn1 Zn1 73.36(17) . 5_556
O1 Zn1 Zn1 73.36(17) 6 5_556
C1 O1 Zn1 134.7(5) . .
C1 O2 Zn1 118.2(5) . 5_556
C9 N1 C13 105.8(10) . .
C9 N1 C13 117.1(11) 6 .
C9 N1 C13 117.1(11) . 6
C9 N1 C13 105.8(10) 6 6
C9 N1 Zn1 125.1(8) . .
C9 N1 Zn1 125.1(8) 6 .
C13 N1 Zn1 117.4(8) . .
C13 N1 Zn1 117.4(8) 6 .
O1 C1 O2 124.6(7) . .
O1 C1 C2 117.2(7) . .
O2 C1 C2 118.2(6) . .
C3 C2 C4 117.8(10) . .
C6 C2 C7 116.9(10) . .
C6 C2 C1 119.2(9) . .
C3 C2 C1 122.1(9) . .
C4 C2 C1 119.9(8) . .
C7 C2 C1 123.8(8) . .
C10 C11 C12 107.9(11) 6 6
C10 C11 C12 118.1(11) . 6
C10 C11 C12 118.1(11) 6 .
C10 C11 C12 107.9(11) . .
C10 C11 C11 121.8(14) 6 5_658
C10 C11 C11 121.8(14) . 5_658
C12 C11 C11 119.4(13) 6 5_658
C12 C11 C11 119.4(13) . 5_658
N1 C13 C12 121.8(13) . .
N1 C13 H13 119.1 . .
C12 C13 H13 119.1 . .
C13 C12 C11 117.1(13) . .
C13 C12 H12 121.5 . .
C11 C12 H12 121.5 . .
N1 C9 C10 123.9(13) . .
N1 C9 H9 118.0 . .
C10 C9 H9 118.0 . .
C11 C10 C9 120.7(13) . .
C11 C10 H10 119.6 . .
C9 C10 H10 119.6 . .
C6 C7 O3 123.8(14) 7_556 .
C6 C7 C2 118.0(12) 7_556 .
O3 C7 C2 118.0(12) . .
C2 C6 C7 124.7(14) . 7_556
C2 C6 H6 117.7 . .
C7 C6 H6 117.7 7_556 .
C7 O3 C8 116.6(12) . .
O3 C8 H8C 109.5 . .
O3 C8 H8B 109.5 . .
H8C C8 H8B 109.5 . .
O3 C8 H8A 109.5 . .
H8C C8 H8A 109.5 . .
H8B C8 H8A 109.5 . .
C4 O4 C5 117.5(12) . .
O4 C5 H5C 109.5 . .
O4 C5 H5B 109.5 . .
H5C C5 H5B 109.5 . .
O4 C5 H5A 109.5 . .
H5C C5 H5A 109.5 . .
H5B C5 H5A 109.5 . .
C3 C4 C2 120.0(12) 7_556 .
C3 C4 O4 122.3(13) 7_556 .
C2 C4 O4 117.7(11) . .
C2 C3 C4 122.0(13) . 7_556
C2 C3 H3 119.0 . .
C4 C3 H3 119.0 7_556 .

loop_
_geom_bond_atom_site_label_1
_geom_bond_atom_site_label_2
_geom_bond_distance
_geom_bond_site_symmetry_2
Zn1 N1 2.020(9) .
Zn1 O2 2.036(6) 5_556
Zn1 O2 2.036(6) 2_556
Zn1 O1 2.058(6) .
Zn1 O1 2.058(6) 6
Zn1 Zn1 2.952(5) 5_556
O1 C1 1.260(9) .
O2 C1 1.277(9) .
O2 Zn1 2.036(6) 5_556
N1 C9 1.320(15) .
N1 C9 1.320(15) 6
N1 C13 1.381(17) .
N1 C13 1.381(17) 6
C1 C2 1.487(10) .
C2 C6 1.341(16) .
C2 C3 1.366(17) .
C2 C4 1.399(15) .
C2 C7 1.425(17) .
C11 C10 1.327(17) 6
C11 C10 1.327(17) .
C11 C12 1.452(16) 6
C11 C12 1.452(16) .
C11 C11 1.50(2) 5_658
C13 C12 1.390(19) .
C13 H13 0.9500 .
C12 H12 0.9500 .
C9 C10 1.365(18) .
C9 H9 0.9500 .
C10 H10 0.9500 .
C7 C6 1.37(2) 7_556
C7 O3 1.398(17) .
C6 C7 1.37(2) 7_556
C6 H6 0.9500 .
O3 C8 1.432(18) .
C8 H8C 0.9800 .
C8 H8B 0.9800 .
C8 H8A 0.9800 .
O4 C4 1.409(17) .
O4 C5 1.421(19) .
C5 H5C 0.9800 .
C5 H5B 0.9800 .
C5 H5A 0.9800 .
C4 C3 1.387(19) 7_556
C3 C4 1.387(19) 7_556
C3 H3 0.9500 .

loop_
_geom_torsion_atom_site_label_1
_geom_torsion_atom_site_label_2
_geom_torsion_atom_site_label_3
_geom_torsion_atom_site_label_4
_geom_torsion
_geom_torsion_site_symmetry_1
_geom_torsion_site_symmetry_4
N1 Zn1 O1 C1 -179.9(7) . .
O2 Zn1 O1 C1 12.1(12) 5_556 .
O2 Zn1 O1 C1 -77.0(7) 2_556 .
O1 Zn1 O1 C1 84.0(7) 6 .
Zn1 Zn1 O1 C1 10.7(7) 5_556 .
O2 Zn1 N1 C9 -65.7(8) 5_556 .
O2 Zn1 N1 C9 30.8(8) 2_556 .
O1 Zn1 N1 C9 118.5(8) . .
O1 Zn1 N1 C9 -153.3(8) 6 .
Zn1 Zn1 N1 C9 162.6(8) 5_556 .
O2 Zn1 N1 C9 -30.8(8) 5_556 6
O2 Zn1 N1 C9 65.7(8) 2_556 6
O1 Zn1 N1 C9 153.3(8) . 6
O1 Zn1 N1 C9 -118.5(8) 6 6
Zn1 Zn1 N1 C9 -162.6(8) 5_556 6
O2 Zn1 N1 C13 156.5(7) 5_556 .
O2 Zn1 N1 C13 -106.9(7) 2_556 .
O1 Zn1 N1 C13 -19.3(7) . .
O1 Zn1 N1 C13 68.9(7) 6 .
Zn1 Zn1 N1 C13 24.8(7) 5_556 .
O2 Zn1 N1 C13 106.9(7) 5_556 6
O2 Zn1 N1 C13 -156.5(7) 2_556 6
O1 Zn1 N1 C13 -68.9(7) . 6
O1 Zn1 N1 C13 19.3(7) 6 6
Zn1 Zn1 N1 C13 -24.8(7) 5_556 6
Zn1 O1 C1 O2 -21.1(12) . .
Zn1 O1 C1 C2 158.3(5) . .
Zn1 O2 C1 O1 17.0(10) 5_556 .
Zn1 O2 C1 C2 -162.3(5) 5_556 .
O1 C1 C2 C6 -143.1(10) . .
O2 C1 C2 C6 36.3(12) . .
O1 C1 C2 C3 140.4(10) . .
O2 C1 C2 C3 -40.2(13) . .
O1 C1 C2 C4 -45.9(12) . .
O2 C1 C2 C4 133.5(10) . .
O1 C1 C2 C7 38.5(13) . .
O2 C1 C2 C7 -142.1(11) . .
C9 N1 C13 C12 36.6(14) . .
C9 N1 C13 C12 8.5(16) 6 .
C13 N1 C13 C12 -76.2(12) 6 .
Zn1 N1 C13 C12 -178.3(9) . .
N1 C13 C12 C11 -1.3(17) . .
C10 C11 C12 C13 -8.4(15) 6 .
C10 C11 C12 C13 -34.5(13) . .
C12 C11 C12 C13 77.9(11) 6 .
C11 C11 C12 C13 -179.4(9) 5_658 .
C9 N1 C9 C10 78.9(14) 6 .
C13 N1 C9 C10 -39.2(16) . .
C13 N1 C9 C10 6.5(18) 6 .
Zn1 N1 C9 C10 179.2(10) . .
C10 C11 C10 C9 -83.3(13) 6 .
C12 C11 C10 C9 -10.7(17) 6 .
C12 C11 C10 C9 34.5(15) . .
C11 C11 C10 C9 178.4(10) 5_658 .
N1 C9 C10 C11 3(2) . .
C6 C2 C7 C6 7(2) . 7_556
C3 C2 C7 C6 62.2(15) . 7_556
C4 C2 C7 C6 -61.8(14) . 7_556
C1 C2 C7 C6 -174.8(11) . 7_556
C6 C2 C7 O3 -178.3(13) . .
C3 C2 C7 O3 -122.9(15) . .
C4 C2 C7 O3 113.1(15) . .
C1 C2 C7 O3 0.1(19) . .
C3 C2 C6 C7 -71.8(16) . 7_556
C4 C2 C6 C7 54.7(16) . 7_556
C7 C2 C6 C7 -7(2) . 7_556
C1 C2 C6 C7 174.2(13) . 7_556
C6 C7 O3 C8 -6(2) 7_556 .
C2 C7 O3 C8 178.9(13) . .
C6 C2 C4 C3 -61.0(14) . 7_556
C3 C2 C4 C3 -6(2) . 7_556
C7 C2 C4 C3 61.9(14) . 7_556
C1 C2 C4 C3 -179.9(10) . 7_556
C6 C2 C4 O4 121.3(14) . .
C3 C2 C4 O4 176.3(12) . .
C7 C2 C4 O4 -115.8(14) . .
C1 C2 C4 O4 2.4(16) . .
C5 O4 C4 C3 12(2) . 7_556
C5 O4 C4 C2 -170.6(12) . .
C6 C2 C3 C4 70.1(14) . 7_556
C4 C2 C3 C4 6(2) . 7_556
C7 C2 C3 C4 -55.4(15) . 7_556
C1 C2 C3 C4 179.9(11) . 7_556
